data_4068534
loop_
_publ_author_name
'Liu, Wei'
'Xiong, Jing'
'Wang, Yong'
'Zhou, Xin-Hui'
'Wang, Ru'
'Zuo, Jing-Lin'
'You, Xiao-Zeng'

_publ_section_title
;
 Syntheses, Structures, and Properties of Tricarbonyl (Chloro) Rhenium(I)
 Complexes with Redox-Active Tetrathiafulvalene&#x2212;Pyrazole Ligands
;
_journal_issue 3
_journal_name_full Organometallics
_journal_page_first 755
_journal_paper_doi 10.1021/om800919u
_journal_volume 28
_journal_year 2009
_chemical_formula_sum 'C16 H20 N2 O S8'
_chemical_formula_weight 512.82
_chemical_name_systematic
; 
 ? 
;
_space_group_IT_number 2
_symmetry_cell_setting triclinic
_symmetry_space_group_name_Hall '-P 1'
_symmetry_space_group_name_H-M 'P -1'
_atom_sites_solution_hydrogens geom
_atom_sites_solution_primary direct
_atom_sites_solution_secondary difmap
_audit_creation_method SHELXL-97
_cell_angle_alpha 85.206(3)
_cell_angle_beta 80.115(3)
_cell_angle_gamma 71.614(3)
_cell_formula_units_Z 2
_cell_length_a 7.9103(13)
_cell_length_b 12.213(2)
_cell_length_c 12.503(2)
_cell_measurement_reflns_used 1602
_cell_measurement_temperature 273(2)
_cell_measurement_theta_max 27.8
_cell_measurement_theta_min 2.4
_cell_volume 1128.7(3)
_computing_cell_refinement SMART
_computing_data_collection 'SMART (Bruker, 2000)'
_computing_data_reduction 'SAINT (Bruker, 2000)'
_computing_molecular_graphics SHELXTL
_computing_publication_material SHELXTL
_computing_structure_refinement SHELXTL
_computing_structure_solution 'SHELXTL (Bruker, 2000)'
_diffrn_ambient_temperature 273(2)
_diffrn_measured_fraction_theta_full 0.980
_diffrn_measured_fraction_theta_max 0.980
_diffrn_radiation_monochromator graphite
_diffrn_radiation_source 'fine-focus sealed tube'
_diffrn_radiation_type MoK\a
_diffrn_radiation_wavelength 0.71073
_diffrn_reflns_av_R_equivalents 0.0474
_diffrn_reflns_av_sigmaI/netI 0.0743
_diffrn_reflns_limit_h_max 8
_diffrn_reflns_limit_h_min -9
_diffrn_reflns_limit_k_max 14
_diffrn_reflns_limit_k_min -13
_diffrn_reflns_limit_l_max 13
_diffrn_reflns_limit_l_min -14
_diffrn_reflns_number 5562
_diffrn_reflns_theta_full 24.98
_diffrn_reflns_theta_max 24.98
_diffrn_reflns_theta_min 2.38
_exptl_absorpt_coefficient_mu 0.802
_exptl_absorpt_correction_T_max 0.8371
_exptl_absorpt_correction_T_min 0.8247
_exptl_absorpt_correction_type multi-scan
_exptl_absorpt_process_details 'SADABS; Bruker, 2000'
_exptl_crystal_colour yellow
_exptl_crystal_density_diffrn 1.509
_exptl_crystal_density_method 'not measured'
_exptl_crystal_description plate
_exptl_crystal_F_000 532
_exptl_crystal_size_max 0.25
_exptl_crystal_size_mid 0.24
_exptl_crystal_size_min 0.23
_refine_diff_density_max 0.421
_refine_diff_density_min -0.265
_refine_diff_density_rms 0.075
_refine_ls_extinction_method none
_refine_ls_goodness_of_fit_ref 1.058
_refine_ls_hydrogen_treatment constr
_refine_ls_matrix_type full
_refine_ls_number_parameters 244
_refine_ls_number_reflns 3896
_refine_ls_number_restraints 0
_refine_ls_restrained_S_all 1.058
_refine_ls_R_factor_all 0.0912
_refine_ls_R_factor_gt 0.0647
_refine_ls_shift/su_max 0.000
_refine_ls_shift/su_mean 0.000
_refine_ls_structure_factor_coef Fsqd
_refine_ls_weighting_details 'calc w=1/[\s^2^(Fo^2^)+(0.0545P)^2^+0.0000P] where P=(Fo^2^+2Fc^2^)/3'
_refine_ls_weighting_scheme calc
_refine_ls_wR_factor_gt 0.1267
_refine_ls_wR_factor_ref 0.1358
_reflns_number_gt 2775
_reflns_number_total 3896
_reflns_threshold_expression >2sigma(I)
_cod_data_source_file om800919u_si_002.cif
_cod_data_source_block 4d
_cod_original_sg_symbol_H-M P-1
_cod_database_code 4068534

loop_
_symmetry_equiv_pos_as_xyz
'x, y, z'
'-x, -y, -z'

loop_
_atom_site_label
_atom_site_type_symbol
_atom_site_fract_x
_atom_site_fract_y
_atom_site_fract_z
_atom_site_U_iso_or_equiv
_atom_site_adp_type
_atom_site_occupancy
_atom_site_symmetry_multiplicity
_atom_site_calc_flag
_atom_site_refinement_flags
S1 S 0.43521(17) 0.08137(12) 1.21417(11) 0.0512(4) Uani 1 1 d .
S2 S 0.06668(17) 0.01395(11) 1.35930(9) 0.0462(4) Uani 1 1 d .
S3 S 0.22794(16) 0.12903(12) 1.03016(10) 0.0479(4) Uani 1 1 d .
S4 S -0.08428(16) 0.07208(11) 1.15289(9) 0.0408(3) Uani 1 1 d .
S5 S -0.01935(16) 0.27535(12) 0.85089(10) 0.0489(4) Uani 1 1 d .
S6 S -0.33522(17) 0.21974(12) 0.97722(10) 0.0490(4) Uani 1 1 d .
S7 S -0.59085(17) 0.37851(13) 0.83721(11) 0.0562(4) Uani 1 1 d .
S8 S -0.24528(17) 0.44101(12) 0.69805(11) 0.0547(4) Uani 1 1 d .
C1 C 0.5260(7) -0.0670(4) 1.2603(4) 0.0580(15) Uani 1 1 d .
H1A H 0.5204 -0.1167 1.2053 0.070 Uiso 1 1 calc R
H1B H 0.6524 -0.0812 1.2649 0.070 Uiso 1 1 calc R
C2 C 0.4363(7) -0.1029(5) 1.3678(4) 0.0592(15) Uani 1 1 d .
H2A H 0.4231 -0.0458 1.4206 0.071 Uiso 1 1 calc R
H2B H 0.5154 -0.1756 1.3921 0.071 Uiso 1 1 calc R
C3 C 0.2539(6) -0.1171(4) 1.3669(4) 0.0477(13) Uani 1 1 d .
H3A H 0.2249 -0.1606 1.4321 0.057 Uiso 1 1 calc R
H3B H 0.2634 -0.1634 1.3054 0.057 Uiso 1 1 calc R
C4 C 0.0959(6) 0.0583(4) 1.2231(3) 0.0343(11) Uani 1 1 d .
C5 C 0.2404(6) 0.0836(4) 1.1670(4) 0.0369(11) Uani 1 1 d .
C6 C -0.0038(6) 0.1488(4) 1.0412(4) 0.0365(11) Uani 1 1 d .
C7 C -0.1070(6) 0.2089(4) 0.9686(4) 0.0383(11) Uani 1 1 d .
C8 C -0.3740(6) 0.3251(4) 0.8717(4) 0.0368(11) Uani 1 1 d .
C9 C -0.2305(6) 0.3486(4) 0.8141(3) 0.0335(10) Uani 1 1 d .
C10 C -0.7140(8) 0.4577(6) 0.9542(6) 0.102(3) Uani 1 1 d .
H10A H -0.6910 0.4101 1.0184 0.154 Uiso 1 1 d R
H10B H -0.8405 0.4809 0.9500 0.154 Uiso 1 1 d R
H10C H -0.6769 0.5249 0.9571 0.154 Uiso 1 1 d R
C11 C -0.0237(6) 0.4435(4) 0.6562(4) 0.0401(12) Uani 1 1 d .
C12 C 0.1103(6) 0.3683(4) 0.5844(4) 0.0386(11) Uani 1 1 d .
C13 C 0.1089(7) 0.2602(4) 0.5413(4) 0.0571(14) Uani 1 1 d .
H13A H 0.2098 0.2347 0.4847 0.086 Uiso 1 1 d R
H13B H -0.0010 0.2730 0.5126 0.086 Uiso 1 1 d R
H13C H 0.1169 0.2022 0.5986 0.086 Uiso 1 1 d R
C14 C 0.0432(7) 0.5317(4) 0.6721(4) 0.0434(12) Uani 1 1 d .
C15 C -0.0380(8) 0.6358(5) 0.7392(4) 0.0683(17) Uani 1 1 d .
H15A H 0.0429 0.6393 0.7870 0.102 Uiso 1 1 d R
H15B H -0.1495 0.6317 0.7814 0.102 Uiso 1 1 d R
H15C H -0.0608 0.7037 0.6926 0.102 Uiso 1 1 d R
C16 C 0.5901(9) 0.2738(5) 0.3536(5) 0.084(2) Uani 1 1 d .
H16A H 0.4765 0.2584 0.3640 0.126 Uiso 1 1 d R
H16B H 0.6859 0.2022 0.3537 0.126 Uiso 1 1 d R
H16C H 0.6054 0.3144 0.2853 0.126 Uiso 1 1 d R
N1 N 0.2515(5) 0.4081(3) 0.5601(3) 0.0417(10) Uani 1 1 d .
N2 N 0.2064(5) 0.5079(3) 0.6125(3) 0.0452(10) Uani 1 1 d .
H2 H 0.2749 0.5510 0.6079 0.054 Uiso 1 1 calc R
O1 O 0.5935(5) 0.3411(3) 0.4372(3) 0.0603(10) Uani 1 1 d .
H1 H 0.4915 0.3663 0.4711 0.090 Uiso 1 1 d R

loop_
_atom_site_aniso_label
_atom_site_aniso_U_11
_atom_site_aniso_U_22
_atom_site_aniso_U_33
_atom_site_aniso_U_23
_atom_site_aniso_U_13
_atom_site_aniso_U_12
S1 0.0439(8) 0.0523(8) 0.0647(9) 0.0167(7) -0.0210(6) -0.0234(7)
S2 0.0463(8) 0.0566(9) 0.0292(7) 0.0055(6) -0.0025(5) -0.0100(6)
S3 0.0350(7) 0.0627(9) 0.0392(7) 0.0156(6) -0.0032(5) -0.0111(6)
S4 0.0387(7) 0.0506(8) 0.0364(7) 0.0087(6) -0.0108(5) -0.0180(6)
S5 0.0309(7) 0.0629(9) 0.0451(8) 0.0208(6) -0.0067(5) -0.0086(6)
S6 0.0425(8) 0.0606(9) 0.0470(8) 0.0187(6) -0.0111(6) -0.0230(7)
S7 0.0348(7) 0.0759(10) 0.0576(9) 0.0080(7) -0.0151(6) -0.0149(7)
S8 0.0366(7) 0.0639(9) 0.0564(9) 0.0302(7) -0.0116(6) -0.0111(7)
C1 0.041(3) 0.062(4) 0.063(4) 0.018(3) -0.012(3) -0.007(3)
C2 0.055(4) 0.060(4) 0.061(4) 0.023(3) -0.023(3) -0.014(3)
C3 0.057(3) 0.042(3) 0.044(3) 0.015(2) -0.010(2) -0.017(3)
C4 0.038(3) 0.032(3) 0.033(3) -0.003(2) -0.005(2) -0.011(2)
C5 0.037(3) 0.033(3) 0.037(3) 0.003(2) -0.006(2) -0.008(2)
C6 0.041(3) 0.032(3) 0.033(3) -0.002(2) -0.003(2) -0.008(2)
C7 0.039(3) 0.037(3) 0.036(3) 0.005(2) -0.006(2) -0.010(2)
C8 0.032(3) 0.039(3) 0.039(3) 0.002(2) -0.010(2) -0.009(2)
C9 0.033(3) 0.033(3) 0.031(2) 0.0038(19) -0.0078(19) -0.005(2)
C10 0.044(4) 0.123(6) 0.120(6) -0.040(5) -0.004(4) 0.007(4)
C11 0.038(3) 0.039(3) 0.037(3) 0.015(2) -0.005(2) -0.007(2)
C12 0.048(3) 0.035(3) 0.036(3) 0.010(2) -0.013(2) -0.017(2)
C13 0.061(4) 0.055(4) 0.058(4) 0.006(3) -0.015(3) -0.021(3)
C14 0.049(3) 0.041(3) 0.037(3) 0.010(2) -0.008(2) -0.010(3)
C15 0.071(4) 0.057(4) 0.067(4) -0.009(3) 0.002(3) -0.011(3)
C16 0.088(5) 0.073(5) 0.082(5) -0.025(4) -0.003(4) -0.012(4)
N1 0.041(2) 0.039(2) 0.045(2) 0.0017(19) -0.0072(18) -0.013(2)
N2 0.043(3) 0.044(3) 0.051(3) 0.004(2) -0.005(2) -0.019(2)
O1 0.053(2) 0.056(2) 0.071(3) -0.016(2) 0.0049(19) -0.0200(19)

loop_
_atom_type_symbol
_atom_type_description
_atom_type_scat_dispersion_real
_atom_type_scat_dispersion_imag
_atom_type_scat_source
C C 0.0033 0.0016 'International Tables Vol C Tables 4.2.6.8 and 6.1.1.4'
H H 0.0000 0.0000 'International Tables Vol C Tables 4.2.6.8 and 6.1.1.4'
N N 0.0061 0.0033 'International Tables Vol C Tables 4.2.6.8 and 6.1.1.4'
O O 0.0106 0.0060 'International Tables Vol C Tables 4.2.6.8 and 6.1.1.4'
S S 0.1246 0.1234 'International Tables Vol C Tables 4.2.6.8 and 6.1.1.4'

loop_
_geom_angle_atom_site_label_1
_geom_angle_atom_site_label_2
_geom_angle_atom_site_label_3
_geom_angle
C5 S1 C1 103.7(2)
C4 S2 C3 103.7(2)
C6 S3 C5 94.8(2)
C4 S4 C6 94.6(2)
C9 S5 C7 94.4(2)
C7 S6 C8 94.4(2)
C8 S7 C10 101.7(3)
C11 S8 C9 103.8(2)
C2 C1 S1 117.0(4)
C2 C1 H1A 108.1
S1 C1 H1A 108.1
C2 C1 H1B 108.1
S1 C1 H1B 108.1
H1A C1 H1B 107.3
C1 C2 C3 115.3(4)
C1 C2 H2A 108.5
C3 C2 H2A 108.5
C1 C2 H2B 108.5
C3 C2 H2B 108.5
H2A C2 H2B 107.5
C2 C3 S2 116.9(4)
C2 C3 H3A 108.1
S2 C3 H3A 108.1
C2 C3 H3B 108.1
S2 C3 H3B 108.1
H3A C3 H3B 107.3
C5 C4 S2 126.9(4)
C5 C4 S4 117.0(3)
S2 C4 S4 116.1(2)
C4 C5 S1 127.7(4)
C4 C5 S3 116.3(4)
S1 C5 S3 115.9(2)
C7 C6 S3 124.1(4)
C7 C6 S4 123.0(4)
S3 C6 S4 112.7(3)
C6 C7 S6 123.1(4)
C6 C7 S5 122.3(4)
S6 C7 S5 114.4(3)
C9 C8 S7 123.6(4)
C9 C8 S6 117.3(3)
S7 C8 S6 118.5(2)
C8 C9 S5 117.8(3)
C8 C9 S8 122.5(4)
S5 C9 S8 119.6(2)
S7 C10 H10A 109.6
S7 C10 H10B 109.4
H10A C10 H10B 109.5
S7 C10 H10C 109.5
H10A C10 H10C 109.5
H10B C10 H10C 109.5
C14 C11 C12 106.2(4)
C14 C11 S8 126.0(4)
C12 C11 S8 126.9(4)
N1 C12 C11 109.0(4)
N1 C12 C13 122.3(4)
C11 C12 C13 128.7(4)
C12 C13 H13A 109.5
C12 C13 H13B 109.5
H13A C13 H13B 109.5
C12 C13 H13C 109.4
H13A C13 H13C 109.5
H13B C13 H13C 109.5
N2 C14 C11 106.3(4)
N2 C14 C15 123.0(5)
C11 C14 C15 130.7(5)
C14 C15 H15A 109.9
C14 C15 H15B 109.1
H15A C15 H15B 109.5
C14 C15 H15C 109.4
H15A C15 H15C 109.5
H15B C15 H15C 109.5
O1 C16 H16A 109.5
O1 C16 H16B 109.6
H16A C16 H16B 109.5
O1 C16 H16C 109.3
H16A C16 H16C 109.5
H16B C16 H16C 109.5
C12 N1 N2 106.4(4)
C14 N2 N1 112.1(4)
C14 N2 H2 123.9
N1 N2 H2 123.9
C16 O1 H1 109.5

loop_
_geom_bond_atom_site_label_1
_geom_bond_atom_site_label_2
_geom_bond_distance
S1 C5 1.734(5)
S1 C1 1.810(5)
S2 C4 1.742(4)
S2 C3 1.814(5)
S3 C6 1.755(5)
S3 C5 1.763(5)
S4 C4 1.756(5)
S4 C6 1.756(4)
S5 C9 1.748(4)
S5 C7 1.764(4)
S6 C7 1.753(5)
S6 C8 1.760(4)
S7 C8 1.748(4)
S7 C10 1.782(6)
S8 C11 1.750(5)
S8 C9 1.759(4)
C1 C2 1.508(6)
C1 H1A 0.9700
C1 H1B 0.9700
C2 C3 1.509(7)
C2 H2A 0.9700
C2 H2B 0.9700
C3 H3A 0.9700
C3 H3B 0.9700
C4 C5 1.344(6)
C6 C7 1.339(6)
C8 C9 1.334(6)
C10 H10A 0.9600
C10 H10B 0.9600
C10 H10C 0.9600
C11 C14 1.383(7)
C11 C12 1.404(6)
C12 N1 1.333(6)
C12 C13 1.471(6)
C13 H13A 0.9600
C13 H13B 0.9600
C13 H13C 0.9600
C14 N2 1.332(5)
C14 C15 1.488(7)
C15 H15A 0.9600
C15 H15B 0.9600
C15 H15C 0.9600
C16 O1 1.392(6)
C16 H16A 0.9600
C16 H16B 0.9600
C16 H16C 0.9600
N1 N2 1.349(5)
N2 H2 0.8600
O1 H1 0.8200
